data_7223240
loop_
_publ_author_name
'Tripuramallu, Bharat Kumar'
'Titi, Hatem M.'
'Roy, Sadipan'
'Verma, Roli'
'Goldberg, Israel'

_publ_section_title
;
 Ameliorated synthetic methodology for crystalline
 lanthanoid--metalloporphyrin open frameworks based on a multitopic
 octacarboxy-porphyrin scaffold: structural, gas sorption and
 photophysical properties
;
_journal_issue 4
_journal_name_full CrystEngComm
_journal_page_first 515
_journal_paper_doi 10.1039/C5CE02048D
_journal_volume 18
_journal_year 2016
_chemical_formula_moiety 'C52 H29 Dy2 N4 Na2 O21 Zn'
_chemical_formula_sum 'C52 H29 Dy2 N4 Na2 O21 Zn'
_chemical_formula_weight 1482.16
_space_group_crystal_system orthorhombic
_space_group_IT_number 74
_space_group_name_Hall '-I 2b 2'
_space_group_name_H-M_alt 'I m m a'
_symmetry_space_group_name_Hall '-I 2b 2'
_symmetry_space_group_name_H-M 'I m m a'
_atom_sites_solution_hydrogens mixed
_atom_sites_solution_primary direct
_atom_sites_solution_secondary difmap
_audit_creation_method SHELXL
_audit_update_record
;
2015-09-03 deposited with the CCDC.
2015-11-09 downloaded from the CCDC.
;
_cell_angle_alpha 90
_cell_angle_beta 90
_cell_angle_gamma 90
_cell_formula_units_Z 4
_cell_length_a 27.1337(11)
_cell_length_b 29.2422(14)
_cell_length_c 13.0757(7)
_cell_measurement_reflns_used 2088
_cell_measurement_temperature 110(2)
_cell_measurement_theta_max 25.03
_cell_measurement_theta_min 2.05
_cell_volume 10374.9(9)
_computing_cell_refinement 'Saint, Bruker-AXS'
_computing_data_collection 'Apex2, Bruker-AXS'
_computing_data_reduction 'Saint, Bruker-AXS'
_computing_structure_refinement 'SHELXL-2014/7 (Sheldrick, 2015)'
_computing_structure_solution 'SHELXTL-2014 (Sheldrick, 2015)'
_diffrn_ambient_temperature 110(2)
_diffrn_detector_area_resol_mean 1.75
_diffrn_measured_fraction_theta_full 0.527
_diffrn_measured_fraction_theta_max 0.527
_diffrn_measurement_device_type 'ApexDuo, Bruker-AXS'
_diffrn_measurement_method '1 deg. \f and \w scans'
_diffrn_radiation_type MoK\a
_diffrn_radiation_wavelength 0.71073
_diffrn_reflns_av_R_equivalents 0.0314
_diffrn_reflns_av_unetI/netI 0.0359
_diffrn_reflns_laue_measured_fraction_full 0.527
_diffrn_reflns_laue_measured_fraction_max 0.527
_diffrn_reflns_limit_h_max 30
_diffrn_reflns_limit_h_min -32
_diffrn_reflns_limit_k_max 34
_diffrn_reflns_limit_k_min -30
_diffrn_reflns_limit_l_max 15
_diffrn_reflns_limit_l_min -12
_diffrn_reflns_number 10069
_diffrn_reflns_point_group_measured_fraction_full 0.527
_diffrn_reflns_point_group_measured_fraction_max 0.527
_diffrn_reflns_theta_full 25.026
_diffrn_reflns_theta_max 25.026
_diffrn_reflns_theta_min 2.048
_diffrn_source 'ImuS micro-focus'
_exptl_absorpt_coefficient_mu 1.707
_exptl_absorpt_correction_T_max 0.749
_exptl_absorpt_correction_T_min 0.628
_exptl_absorpt_correction_type multi-scan
_exptl_absorpt_process_details 'Sadabs, Bruker-AXS'
_exptl_crystal_colour red
_exptl_crystal_density_diffrn 0.949
_exptl_crystal_description prism
_exptl_crystal_F_000 2888
_exptl_crystal_recrystallization_method solvothermal
_exptl_crystal_size_max 0.300
_exptl_crystal_size_mid 0.220
_exptl_crystal_size_min 0.180
_platon_squeeze_details
;
 Numerous molecules of severely disordered DMF (+water) solvent.
;
_refine_diff_density_max 1.216
_refine_diff_density_min -0.697
_refine_diff_density_rms 0.105
_refine_ls_extinction_method none
_refine_ls_goodness_of_fit_ref 1.124
_refine_ls_hydrogen_treatment constr
_refine_ls_matrix_type full
_refine_ls_number_parameters 175
_refine_ls_number_reflns 2528
_refine_ls_number_restraints 0
_refine_ls_restrained_S_all 1.124
_refine_ls_R_factor_all 0.0600
_refine_ls_R_factor_gt 0.0523
_refine_ls_shift/su_max 0.001
_refine_ls_shift/su_mean 0.000
_refine_ls_structure_factor_coef Fsqd
_refine_ls_weighting_details 'w=1/[\s^2^(Fo^2^)+(0.1000P)^2^] where P=(Fo^2^+2Fc^2^)/3'
_refine_ls_weighting_scheme calc
_refine_ls_wR_factor_gt 0.1465
_refine_ls_wR_factor_ref 0.1497
_reflns_Friedel_coverage 0.000
_reflns_number_gt 2088
_reflns_number_total 2528
_reflns_threshold_expression 'I > 2\s(I)'
_cod_data_source_file c5ce02048d2.cif
_cod_data_source_block bkt17sq
_cod_depositor_comments 'Adding full bibliography for 7223238--7223241.cif.'
_cod_database_code 7223240
_shelx_shelxl_version_number 2014/7
_shelx_space_group_comment
;
The symmetry employed for this shelxl refinement is uniquely defined
by the following loop, which should always be used as a source of
symmetry information in preference to the above space-group names.
They are only intended as comments.
;
_shelx_estimated_absorpt_t_min 0.628
_shelx_estimated_absorpt_t_max 0.749

loop_
_space_group_symop_operation_xyz
'x, y, z'
'-x, -y+1/2, z'
'-x, y+1/2, -z'
'x, -y, -z'
'x+1/2, y+1/2, z+1/2'
'-x+1/2, -y+1, z+1/2'
'-x+1/2, y+1, -z+1/2'
'x+1/2, -y+1/2, -z+1/2'
'-x, -y, -z'
'x, y-1/2, -z'
'x, -y-1/2, z'
'-x, y, z'
'-x+1/2, -y+1/2, -z+1/2'
'x+1/2, y, -z+1/2'
'x+1/2, -y, z+1/2'
'-x+1/2, y+1/2, z+1/2'

loop_
_atom_site_label
_atom_site_type_symbol
_atom_site_fract_x
_atom_site_fract_y
_atom_site_fract_z
_atom_site_U_iso_or_equiv
_atom_site_adp_type
_atom_site_occupancy
_atom_site_site_symmetry_order
_atom_site_calc_flag
_atom_site_refinement_flags_posn
_atom_site_refinement_flags_adp
_atom_site_refinement_flags_occupancy
Dy1 Dy 0.82547(2) 0.5000 0.5000 0.0499(3) Uani 1 2 d S T P
Zn1 Zn 0.5000 0.2500 0.3686(4) 0.0400(12) Uani 0.6 4 d S T P
Zn1' Zn 0.5000 0.2500 0.4225(9) 0.068(3) Uani 0.4 4 d S T P
Na1 Na 0.7500 0.45799(18) 0.7500 0.0592(15) Uani 1 2 d S T P
O1 O 0.6953(2) 0.4896(2) 0.1814(5) 0.048(2) Uani 1 1 d . . .
O2 O 0.7659(3) 0.4478(3) 0.5248(9) 0.096(3) Uiso 1 1 d . . .
O3 O 0.6486(4) 0.4363(3) 0.1088(8) 0.079(2) Uiso 1 1 d . . .
O4 O 0.7138(4) 0.4143(4) 0.6301(10) 0.096(3) Uiso 1 1 d . . .
O5 O 0.8769(4) 0.4527(4) 0.6095(8) 0.094(3) Uiso 1 1 d . . .
H5A H 0.8731 0.4540 0.6817 0.113 Uiso 1 1 calc R U .
H5B H 0.9007 0.4328 0.5801 0.113 Uiso 1 1 calc R U .
O6 O 0.5000 0.2500 0.212(3) 0.165(11) Uiso 1 4 d S . P
H6A H 0.5000 0.2775 0.1760 0.198 Uiso 0.25 2 d R U P
H6B H 0.5000 0.2225 0.1760 0.198 Uiso 0.25 2 d R U P
N1 N 0.5000 0.3197(3) 0.3988(9) 0.038(3) Uani 1 2 d S T P
N2 N 0.5763(3) 0.2500 0.4018(9) 0.038(2) Uani 1 2 d S T P
C1 C 0.5894(3) 0.3321(3) 0.3967(7) 0.041(2) Uani 1 1 d . . .
C2 C 0.6588(4) 0.3801(3) 0.4665(7) 0.043(3) Uani 1 1 d . . .
H2 H 0.6558 0.3635 0.5286 0.052 Uiso 1 1 calc R U .
C3 C 0.6313(3) 0.3939(3) 0.2988(7) 0.050(2) Uani 1 1 d . . .
H3 H 0.6089 0.3877 0.2446 0.060 Uiso 1 1 calc R U .
C4 C 0.6678(3) 0.4285(3) 0.2868(8) 0.048(3) Uani 1 1 d . . .
C5 C 0.6283(3) 0.3698(2) 0.3873(7) 0.0354(19) Uani 1 1 d . . .
C6 C 0.6046(3) 0.2874(3) 0.3989(7) 0.039(2) Uani 1 1 d . . .
C7 C 0.6971(3) 0.4362(3) 0.3658(7) 0.038(2) Uani 1 1 d . . .
H7 H 0.7220 0.4586 0.3563 0.045 Uiso 1 1 calc R U .
C8 C 0.6566(4) 0.2728(3) 0.3942(9) 0.050(2) Uani 1 1 d . . .
H8 H 0.6847 0.2922 0.3917 0.060 Uiso 1 1 calc R U .
C9 C 0.5400(3) 0.3472(3) 0.3980(8) 0.043(2) Uani 1 1 d . . .
C10 C 0.6957(5) 0.4157(3) 0.4586(7) 0.047(2) Uani 1 1 d . . .
C11 C 0.5248(4) 0.3929(3) 0.4045(10) 0.065(3) Uani 1 1 d . . .
H11 H 0.5456 0.4190 0.4082 0.079 Uiso 1 1 calc R U .
C12 C 0.6695(4) 0.4547(4) 0.1881(9) 0.059(3) Uani 1 1 d . . .
C13 C 0.7273(5) 0.4271(4) 0.5424(8) 0.055(4) Uani 1 1 d . . .

loop_
_atom_site_aniso_label
_atom_site_aniso_U_11
_atom_site_aniso_U_22
_atom_site_aniso_U_33
_atom_site_aniso_U_23
_atom_site_aniso_U_13
_atom_site_aniso_U_12
Dy1 0.0360(3) 0.0547(4) 0.0589(5) -0.0187(14) 0.000 0.000
Zn1 0.042(2) 0.0296(19) 0.048(3) 0.000 0.000 0.000
Zn1' 0.058(4) 0.049(4) 0.097(8) 0.000 0.000 0.000
Na1 0.075(4) 0.043(3) 0.060(4) 0.000 -0.008(3) 0.000
O1 0.042(3) 0.040(7) 0.061(4) 0.021(3) 0.000(3) -0.011(3)
N1 0.029(5) 0.009(4) 0.076(8) 0.004(4) 0.000 0.000
N2 0.031(5) 0.034(5) 0.050(7) 0.000 0.000(5) 0.000
C1 0.052(5) 0.022(4) 0.050(6) 0.002(4) 0.008(5) -0.002(3)
C2 0.063(5) 0.018(4) 0.049(7) 0.008(3) 0.000(4) -0.002(3)
C3 0.050(6) 0.065(6) 0.035(5) 0.010(5) -0.007(4) -0.030(5)
C4 0.060(6) 0.034(5) 0.050(6) 0.011(4) -0.015(5) -0.025(4)
C5 0.044(5) 0.020(4) 0.043(5) -0.002(3) 0.005(4) -0.006(3)
C6 0.034(4) 0.037(4) 0.046(5) -0.001(4) 0.000(4) -0.009(3)
C7 0.030(4) 0.044(5) 0.038(6) 0.012(4) 0.001(4) -0.008(4)
C8 0.049(5) 0.033(4) 0.067(7) 0.006(5) 0.002(5) -0.003(4)
C9 0.044(5) 0.019(4) 0.067(7) 0.001(4) -0.003(5) -0.003(3)
C10 0.075(6) 0.028(5) 0.037(5) -0.001(3) 0.010(5) -0.010(5)
C11 0.056(5) 0.022(4) 0.119(10) -0.006(5) -0.008(6) 0.000(4)
C12 0.054(6) 0.077(7) 0.047(6) 0.027(6) -0.029(5) -0.042(5)
C13 0.059(10) 0.053(6) 0.054(7) 0.017(5) -0.022(7) -0.024(7)

loop_
_atom_type_symbol
_atom_type_description
_atom_type_scat_dispersion_real
_atom_type_scat_dispersion_imag
_atom_type_scat_source
C C 0.0033 0.0016 'International Tables Vol C Tables 4.2.6.8 and 6.1.1.4'
H H 0.0000 0.0000 'International Tables Vol C Tables 4.2.6.8 and 6.1.1.4'
N N 0.0061 0.0033 'International Tables Vol C Tables 4.2.6.8 and 6.1.1.4'
O O 0.0106 0.0060 'International Tables Vol C Tables 4.2.6.8 and 6.1.1.4'
Na Na 0.0362 0.0249 'International Tables Vol C Tables 4.2.6.8 and 6.1.1.4'
Zn Zn 0.2839 1.4301 'International Tables Vol C Tables 4.2.6.8 and 6.1.1.4'
Dy Dy -0.1892 4.4098 'International Tables Vol C Tables 4.2.6.8 and 6.1.1.4'

loop_
_geom_angle_atom_site_label_1
_geom_angle_atom_site_label_2
_geom_angle_atom_site_label_3
_geom_angle
_geom_angle_site_symmetry_1
_geom_angle_site_symmetry_3
O2 Dy1 O2 88.0(4) 4_566 .
O2 Dy1 O5 86.6(4) 4_566 4_566
O2 Dy1 O5 152.2(4) . 4_566
O2 Dy1 O5 152.2(4) 4_566 .
O2 Dy1 O5 86.6(4) . .
O5 Dy1 O5 110.0(5) 4_566 .
O2 Dy1 O3 76.9(3) 4_566 6_655
O2 Dy1 O3 129.8(4) . 6_655
O5 Dy1 O3 75.2(3) 4_566 6_655
O5 Dy1 O3 85.7(4) . 6_655
O2 Dy1 O3 129.8(4) 4_566 7_645
O2 Dy1 O3 76.9(3) . 7_645
O5 Dy1 O3 85.7(4) 4_566 7_645
O5 Dy1 O3 75.2(3) . 7_645
O3 Dy1 O3 146.6(5) 6_655 7_645
O2 Dy1 O1 77.3(3) 4_566 7_645
O2 Dy1 O1 83.7(3) . 7_645
O5 Dy1 O1 68.5(3) 4_566 7_645
O5 Dy1 O1 129.0(3) . 7_645
O3 Dy1 O1 136.2(3) 6_655 7_645
O3 Dy1 O1 53.9(3) 7_645 7_645
O2 Dy1 O1 83.7(3) 4_566 6_655
O2 Dy1 O1 77.3(3) . 6_655
O5 Dy1 O1 129.0(3) 4_566 6_655
O5 Dy1 O1 68.5(3) . 6_655
O3 Dy1 O1 53.9(3) 6_655 6_655
O3 Dy1 O1 136.2(3) 7_645 6_655
O1 Dy1 O1 153.5(3) 7_645 6_655
O2 Dy1 C12 80.8(4) 4_566 6_655
O2 Dy1 C12 103.3(3) . 6_655
O5 Dy1 C12 102.7(3) 4_566 6_655
O5 Dy1 C12 73.9(4) . 6_655
O3 Dy1 C12 27.7(3) 6_655 6_655
O3 Dy1 C12 149.0(4) 7_645 6_655
O1 Dy1 C12 156.8(3) 7_645 6_655
O1 Dy1 C12 26.3(3) 6_655 6_655
O2 Dy1 C12 103.3(3) 4_566 7_645
O2 Dy1 C12 80.8(4) . 7_645
O5 Dy1 C12 73.9(4) 4_566 7_645
O5 Dy1 C12 102.7(3) . 7_645
O3 Dy1 C12 149.0(4) 6_655 7_645
O3 Dy1 C12 27.7(3) 7_645 7_645
O1 Dy1 C12 26.3(3) 7_645 7_645
O1 Dy1 C12 156.8(3) 6_655 7_645
C12 Dy1 C12 174.4(4) 6_655 7_645
O2 Dy1 Na1 87.6(3) 4_566 .
O2 Dy1 Na1 46.6(3) . .
O5 Dy1 Na1 159.8(3) 4_566 .
O5 Dy1 Na1 69.0(3) . .
O3 Dy1 Na1 84.7(2) 6_655 .
O3 Dy1 Na1 112.6(2) 7_645 .
O1 Dy1 Na1 128.78(15) 7_645 .
O1 Dy1 Na1 30.91(15) 6_655 .
C12 Dy1 Na1 57.2(2) 6_655 .
C12 Dy1 Na1 126.3(3) 7_645 .
O2 Dy1 Na1 46.6(3) 4_566 6_654
O2 Dy1 Na1 87.6(3) . 6_654
O5 Dy1 Na1 69.0(3) 4_566 6_654
O5 Dy1 Na1 159.8(3) . 6_654
O3 Dy1 Na1 112.6(2) 6_655 6_654
O3 Dy1 Na1 84.7(2) 7_645 6_654
O1 Dy1 Na1 30.91(15) 7_645 6_654
O1 Dy1 Na1 128.78(15) 6_655 6_654
C12 Dy1 Na1 126.3(3) 6_655 6_654
C12 Dy1 Na1 57.2(2) 7_645 6_654
Na1 Dy1 Na1 119.23(3) . 6_654
O6 Zn1 N1 100.9(4) . 2_655
O6 Zn1 N1 100.9(4) . .
N1 Zn1 N1 158.1(7) 2_655 .
O6 Zn1 N2 101.8(3) . .
N1 Zn1 N2 87.77(11) 2_655 .
N1 Zn1 N2 87.77(11) . .
O6 Zn1 N2 101.8(3) . 2_655
N1 Zn1 N2 87.77(11) 2_655 2_655
N1 Zn1 N2 87.77(11) . 2_655
N2 Zn1 N2 156.3(7) . 2_655
N1 Zn1' N1 162.7(10) 2_655 .
Zn1 Zn1' N2 82.6(5) . .
N1 Zn1' N2 88.88(12) 2_655 .
N1 Zn1' N2 88.88(12) . .
N1 Zn1' N2 88.88(12) 2_655 2_655
N1 Zn1' N2 88.88(12) . 2_655
N2 Zn1' N2 165.1(9) . 2_655
O4 Na1 O4 110.7(7) 7_646 .
O4 Na1 O1 111.5(3) 7_646 6_655
O4 Na1 O1 112.7(4) . 6_655
O4 Na1 O1 112.7(4) 7_646 4_566
O4 Na1 O1 111.5(3) . 4_566
O1 Na1 O1 97.1(4) 6_655 4_566
O4 Na1 C13 124.3(4) . 7_646
O1 Na1 C13 115.4(4) 6_655 7_646
O1 Na1 C13 88.9(3) 4_566 7_646
O4 Na1 C13 124.3(4) 7_646 .
O1 Na1 C13 88.9(3) 6_655 .
O1 Na1 C13 115.4(4) 4_566 .
C13 Na1 C13 144.0(5) 7_646 .
O4 Na1 O2 124.5(4) 7_646 .
O1 Na1 O2 65.9(2) 6_655 .
O1 Na1 O2 122.7(3) 4_566 .
C13 Na1 O2 148.4(3) 7_646 .
O4 Na1 O2 124.5(4) . 7_646
O1 Na1 O2 122.7(3) 6_655 7_646
O1 Na1 O2 65.9(2) 4_566 7_646
C13 Na1 O2 148.4(3) . 7_646
O2 Na1 O2 168.6(4) . 7_646
O4 Na1 Dy1 80.3(3) 7_646 6_655
O4 Na1 Dy1 120.9(3) . 6_655
O1 Na1 Dy1 115.9(2) 6_655 6_655
O2 Na1 Dy1 153.91(17) . 6_655
O4 Na1 Dy1 121.0(3) 7_646 .
O4 Na1 Dy1 80.3(3) . .
O1 Na1 Dy1 115.9(2) 4_566 .
C13 Na1 Dy1 137.4(3) 7_646 .
C13 Na1 Dy1 56.7(2) . .
O2 Na1 Dy1 153.91(17) 7_646 .
Dy1 Na1 Dy1 144.67(14) 6_655 .
C12 O1 Na1 151.5(7) . 6_654
C12 O1 Dy1 92.3(6) . 6_654
Na1 O1 Dy1 116.1(3) 6_654 6_654
C13 O2 Dy1 166.6(9) . .
C13 O2 Na1 75.1(8) . .
Dy1 O2 Na1 100.2(4) . .
C12 O3 Dy1 91.3(6) . 6_654
C13 O4 Na1 109.7(8) . .
Dy1 O5 H5A 120.0 . .
Dy1 O5 H5B 120.0 . .
H5A O5 H5B 120.0 . .
Zn1 O6 H6A 120.0 . .
Zn1 O6 H6B 120.0 . .
H6A O6 H6B 120.0 . .
C9 N1 C9 107.0(9) 12_655 .
C9 N1 Zn1' 126.1(4) 12_655 .
C9 N1 Zn1' 126.1(4) . .
C9 N1 Zn1 125.6(5) 12_655 .
C9 N1 Zn1 125.6(5) . .
C6 N2 C6 109.8(10) 11_565 .
C6 N2 Zn1' 125.0(5) 11_565 .
C6 N2 Zn1' 125.0(5) . .
C6 N2 Zn1 123.8(5) 11_565 .
C6 N2 Zn1 123.8(5) . .
C6 C1 C9 125.8(7) . .
C6 C1 C5 118.7(8) . .
C9 C1 C5 115.5(7) . .
C5 C2 C10 121.8(8) . .
C5 C2 H2 119.1 . .
C10 C2 H2 119.1 . .
C5 C3 C4 120.3(9) . .
C5 C3 H3 119.9 . .
C4 C3 H3 119.9 . .
C7 C4 C3 117.0(9) . .
C7 C4 C12 124.4(8) . .
C3 C4 C12 118.6(8) . .
C3 C5 C2 119.8(7) . .
C3 C5 C1 118.9(8) . .
C2 C5 C1 121.3(8) . .
N2 C6 C1 127.4(8) . .
N2 C6 C8 108.3(7) . .
C1 C6 C8 124.2(7) . .
C4 C7 C10 127.3(9) . .
C4 C7 H7 116.3 . .
C10 C7 H7 116.3 . .
C8 C8 C6 106.7(5) 11_565 .
C8 C8 H8 126.6 11_565 .
C6 C8 H8 126.6 . .
N1 C9 C1 125.3(7) . .
N1 C9 C11 109.3(8) . .
C1 C9 C11 125.4(7) . .
C7 C10 C13 124.5(9) . .
C7 C10 C2 113.7(10) . .
C13 C10 C2 121.8(8) . .
C11 C11 C9 107.1(5) 12_655 .
C11 C11 H11 126.4 12_655 .
C9 C11 H11 126.4 . .
O1 C12 O3 122.1(10) . .
O1 C12 C4 119.9(9) . .
O3 C12 C4 117.5(9) . .
O1 C12 Dy1 61.4(5) . 6_654
O3 C12 Dy1 61.0(6) . 6_654
C4 C12 Dy1 177.3(9) . 6_654
O2 C13 O4 124.3(12) . .
O2 C13 C10 118.7(11) . .
O4 C13 C10 116.9(10) . .
O2 C13 Na1 81.0(7) . .
O4 C13 Na1 46.4(7) . .
C10 C13 Na1 155.3(10) . .

loop_
_geom_bond_atom_site_label_1
_geom_bond_atom_site_label_2
_geom_bond_distance
_geom_bond_site_symmetry_2
Dy1 O2 2.248(8) 4_566
Dy1 O2 2.248(8) .
Dy1 O5 2.431(10) 4_566
Dy1 O5 2.431(10) .
Dy1 O3 2.446(9) 6_655
Dy1 O3 2.446(9) 7_645
Dy1 O1 2.457(7) 7_645
Dy1 O1 2.457(7) 6_655
Dy1 C12 2.796(10) 6_655
Dy1 C12 2.796(10) 7_645
Dy1 Na1 4.0483(16) .
Dy1 Na1 4.0483(16) 6_654
Zn1 Zn1' 0.705(10) .
Zn1 O6 2.05(3) .
Zn1 N1 2.076(8) 2_655
Zn1 N1 2.076(8) .
Zn1 N2 2.116(9) .
Zn1 N2 2.116(9) 2_655
Zn1' N1 2.062(8) 2_655
Zn1' N1 2.062(8) .
Zn1' N2 2.089(9) .
Zn1' N2 2.089(9) 2_655
Na1 O4 2.250(12) 7_646
Na1 O4 2.250(12) .
Na1 O1 2.315(7) 6_655
Na1 O1 2.315(7) 4_566
Na1 C13 2.926(11) 7_646
Na1 C13 2.926(11) .
Na1 O2 2.991(11) .
Na1 O2 2.991(11) 7_646
Na1 Dy1 4.0483(16) 6_655
O1 C12 1.240(12) .
O1 Na1 2.315(7) 6_654
O1 Dy1 2.457(7) 6_654
O2 C13 1.231(13) .
O3 C12 1.298(14) .
O3 Dy1 2.446(9) 6_654
O4 C13 1.261(16) .
O5 H5A 0.9500 .
O5 H5B 0.9500 .
O6 H6A 0.9300 .
O6 H6B 0.9300 .
N1 C9 1.351(9) 12_655
N1 C9 1.351(9) .
N2 C6 1.336(10) 11_565
N2 C6 1.336(10) .
C1 C6 1.371(12) .
C1 C9 1.409(12) .
C1 C5 1.532(11) .
C2 C5 1.359(12) .
C2 C10 1.448(15) .
C2 H2 0.9500 .
C3 C5 1.357(12) .
C3 C4 1.425(11) .
C3 H3 0.9500 .
C4 C7 1.324(14) .
C4 C12 1.503(14) .
C6 C8 1.475(13) .
C7 C10 1.353(14) .
C7 H7 0.9500 .
C8 C8 1.336(17) 11_565
C8 H8 0.9500 .
C9 C11 1.403(11) .
C10 C13 1.431(13) .
C11 C11 1.346(19) 12_655
C11 H11 0.9500 .
C12 Dy1 2.796(10) 6_654

loop_
_platon_squeeze_void_nr
_platon_squeeze_void_average_x
_platon_squeeze_void_average_y
_platon_squeeze_void_average_z
_platon_squeeze_void_volume
_platon_squeeze_void_count_electrons
_platon_squeeze_void_content
1 -0.013 -0.003 0.006 6102 1413 ' '
